data_4119318
loop_
_publ_author_name
'Liam P. Spencer'
'Ping Yang'
'Stefan G. Minasian'
'Robert E. Jilek'
'Enrique R. Batista'
'Kevin S. Boland'
'James M. Boncella'
'Steven D. Conradson'
'David L. Clark'
'Trevor W. Hayton'
'Stosh A. Kozimor'
'Richard L. Martin'
'Molly M. MacInnes'
'Angela C. Olson'
'Brian L. Scott'
'David K. Shuh'
'Marianne P. Wilkerson'

_publ_section_title
;
 Tetrahalide Complexes of the [U(NR)2]2+ Ion: Synthesis, Theory, and
 Chlorine K-Edge X-ray Absorption Spectroscopy
;
_journal_name_full 'Journal of the American Chemical Society'
_journal_page_first 2279
_journal_page_last 2290
_journal_paper_doi 10.1021/ja310575j
_journal_volume 135
_journal_year 2013
_chemical_formula_sum 'C60 H66 Cl12 N2 O0 P2 U'
_chemical_formula_weight 1540.52
_chemical_name_systematic
; 
 ? 
;
_space_group_IT_number 2
_symmetry_cell_setting triclinic
_symmetry_space_group_name_Hall '-P 1'
_symmetry_space_group_name_H-M 'P -1'
_atom_sites_solution_hydrogens geom
_atom_sites_solution_primary direct
_atom_sites_solution_secondary difmap
_audit_creation_method SHELXL-97
_cell_angle_alpha 89.350(4)
_cell_angle_beta 78.614(4)
_cell_angle_gamma 89.676(4)
_cell_formula_units_Z 2
_cell_length_a 12.202(4)
_cell_length_b 14.586(5)
_cell_length_c 18.386(6)
_cell_measurement_temperature 120(1)
_cell_volume 3207.7(18)
_computing_cell_refinement 'SAINT+, v. 7.06 (Bruker AXS, 2001)'
_computing_data_collection 'APEX II, v. 1.08 (Bruker AXS, 2003)'
_computing_data_reduction 'SAINT+, v. 7.06 (Bruker AXS, 2001)'
_computing_molecular_graphics 'SHELXTL, v. 6.10, (Bruker AXS, 2000)'
_computing_publication_material 'SHELXTL, v. 6.10, (Bruker AXS, 2000)'
_computing_structure_refinement 'SHELXL-97 (Sheldrick, 1997)'
_computing_structure_solution 'SHELXS-97 (Sheldrick, 1990)'
_diffrn_ambient_temperature 120(1)
_diffrn_measured_fraction_theta_full 0.982
_diffrn_measured_fraction_theta_max 0.982
_diffrn_measurement_device_type 'Bruker D8 with APEXII CCD'
_diffrn_measurement_method '\w scans'
_diffrn_radiation_monochromator graphite
_diffrn_radiation_source 'fine-focus sealed tube'
_diffrn_radiation_type MoK\a
_diffrn_radiation_wavelength 0.71073
_diffrn_reflns_av_R_equivalents 0.0984
_diffrn_reflns_av_sigmaI/netI 0.1349
_diffrn_reflns_limit_h_max 14
_diffrn_reflns_limit_h_min -14
_diffrn_reflns_limit_k_max 17
_diffrn_reflns_limit_k_min -17
_diffrn_reflns_limit_l_max 21
_diffrn_reflns_limit_l_min -21
_diffrn_reflns_number 29745
_diffrn_reflns_theta_full 24.94
_diffrn_reflns_theta_max 24.94
_diffrn_reflns_theta_min 1.79
_diffrn_standards_decay_% 0
_diffrn_standards_interval_count 0
_diffrn_standards_interval_time 0
_diffrn_standards_number 0
_exptl_absorpt_coefficient_mu 3.119
_exptl_absorpt_correction_T_max 0.7456
_exptl_absorpt_correction_T_min 0.5470
_exptl_absorpt_correction_type multi-scan
_exptl_absorpt_process_details 'SADABS 2.03 (Sheldrick, 2001)'
_exptl_crystal_colour block
_exptl_crystal_density_diffrn 1.595
_exptl_crystal_description orange
_exptl_crystal_F_000 1532
_exptl_crystal_size_max 0.22
_exptl_crystal_size_mid 0.16
_exptl_crystal_size_min 0.10
_refine_diff_density_max 1.602
_refine_diff_density_min -1.885
_refine_diff_density_rms 0.187
_refine_ls_extinction_method none
_refine_ls_goodness_of_fit_ref 0.974
_refine_ls_hydrogen_treatment constr
_refine_ls_matrix_type full
_refine_ls_number_parameters 703
_refine_ls_number_reflns 11049
_refine_ls_number_restraints 0
_refine_ls_restrained_S_all 0.974
_refine_ls_R_factor_all 0.1229
_refine_ls_R_factor_gt 0.0665
_refine_ls_shift/su_max 0.000
_refine_ls_shift/su_mean 0.000
_refine_ls_structure_factor_coef Fsqd
_refine_ls_weighting_details 'calc w=1/[\s^2^(Fo^2^)+(0.0877P)^2^+0.0000P] where P=(Fo^2^+2Fc^2^)/3'
_refine_ls_weighting_scheme calc
_refine_ls_wR_factor_gt 0.1527
_refine_ls_wR_factor_ref 0.1797
_reflns_number_gt 6608
_reflns_number_total 11049
_reflns_threshold_expression >2sigma(I)
_cod_data_source_file ja310575j_si_002_1.cif
_cod_data_source_block apx570
_cod_original_cell_volume 3207.8(17)
_cod_database_code 4119318

loop_
_symmetry_equiv_pos_as_xyz
'x, y, z'
'-x, -y, -z'

loop_
_atom_site_label
_atom_site_type_symbol
_atom_site_fract_x
_atom_site_fract_y
_atom_site_fract_z
_atom_site_U_iso_or_equiv
_atom_site_adp_type
_atom_site_occupancy
_atom_site_symmetry_multiplicity
_atom_site_calc_flag
_atom_site_refinement_flags
U1 U 0.0000 0.5000 0.0000 0.02145(18) Uani 1 2 d S
U2 U 1.0000 0.0000 0.5000 0.02276(19) Uani 1 2 d S
Cl1 Cl -0.0981(2) 0.49343(18) 0.14614(15) 0.0288(7) Uani 1 1 d .
Cl2 Cl 0.1338(2) 0.35596(17) 0.02382(15) 0.0269(6) Uani 1 1 d .
Cl3 Cl 1.0951(2) 0.00186(18) 0.35430(15) 0.0295(7) Uani 1 1 d .
Cl4 Cl 0.8671(2) -0.14252(18) 0.47565(15) 0.0289(7) Uani 1 1 d .
Cl5 Cl 0.4860(3) 0.4257(2) 0.86237(19) 0.0490(9) Uani 1 1 d .
Cl6 Cl 0.3613(3) 0.3525(2) 0.75647(18) 0.0439(8) Uani 1 1 d .
Cl7 Cl 0.4351(3) 0.0783(3) 0.6532(2) 0.0730(12) Uani 1 1 d .
Cl8 Cl 0.4565(3) 0.2550(2) 0.5739(2) 0.0676(12) Uani 1 1 d .
Cl9 Cl 0.4005(4) 0.2820(3) 0.1672(2) 0.0790(13) Uani 1 1 d .
Cl10 Cl 0.4622(3) 0.2445(3) 0.0107(2) 0.0653(11) Uani 1 1 d .
Cl11 Cl 0.6144(4) 0.9316(4) 0.7339(2) 0.0855(15) Uani 1 1 d .
Cl12 Cl 0.5690(3) 0.8078(3) 0.6212(2) 0.0681(11) Uani 1 1 d .
P1 P 0.2344(2) 0.02943(19) 0.90241(16) 0.0207(6) Uani 1 1 d .
P2 P 0.7562(2) 0.52699(19) 0.59570(16) 0.0231(7) Uani 1 1 d .
N1 N 0.1065(7) 0.5747(5) 0.0230(4) 0.019(2) Uani 1 1 d .
N2 N 0.8906(7) 0.0771(5) 0.4776(5) 0.021(2) Uani 1 1 d .
C1 C 0.2092(9) 0.6110(7) 0.0452(6) 0.022(2) Uani 1 1 d .
C2 C 0.3111(9) 0.5711(7) -0.0065(7) 0.034(3) Uani 1 1 d .
H2A H 0.3067 0.5054 -0.0053 0.051 Uiso 1 1 calc R
H2B H 0.3778 0.5900 0.0094 0.051 Uiso 1 1 calc R
H2C H 0.3129 0.5930 -0.0562 0.051 Uiso 1 1 calc R
C3 C 0.2065(10) 0.5808(8) 0.1245(6) 0.036(3) Uani 1 1 d .
H3A H 0.1406 0.6050 0.1560 0.055 Uiso 1 1 calc R
H3B H 0.2717 0.6032 0.1404 0.055 Uiso 1 1 calc R
H3C H 0.2054 0.5151 0.1276 0.055 Uiso 1 1 calc R
C4 C 0.2121(9) 0.7140(7) 0.0366(7) 0.030(3) Uani 1 1 d .
H4A H 0.2154 0.7303 -0.0145 0.046 Uiso 1 1 calc R
H4B H 0.2768 0.7374 0.0524 0.046 Uiso 1 1 calc R
H4C H 0.1459 0.7399 0.0664 0.046 Uiso 1 1 calc R
C5 C 0.7949(10) 0.1141(8) 0.4477(6) 0.031(3) Uani 1 1 d .
C6 C 0.6875(9) 0.0768(8) 0.4974(7) 0.039(3) Uani 1 1 d .
H6A H 0.6894 0.0110 0.4973 0.059 Uiso 1 1 calc R
H6B H 0.6236 0.0980 0.4788 0.059 Uiso 1 1 calc R
H6C H 0.6826 0.0981 0.5472 0.059 Uiso 1 1 calc R
C7 C 0.7960(9) 0.2187(7) 0.4503(6) 0.032(3) Uani 1 1 d .
H7A H 0.7821 0.2381 0.5010 0.048 Uiso 1 1 calc R
H7B H 0.7390 0.2430 0.4262 0.048 Uiso 1 1 calc R
H7C H 0.8677 0.2408 0.4252 0.048 Uiso 1 1 calc R
C8 C 0.8068(10) 0.0812(8) 0.3688(6) 0.036(3) Uani 1 1 d .
H8A H 0.8784 0.0992 0.3406 0.054 Uiso 1 1 calc R
H8B H 0.7487 0.1079 0.3469 0.054 Uiso 1 1 calc R
H8C H 0.8008 0.0156 0.3688 0.054 Uiso 1 1 calc R
C9 C 0.1563(9) 0.1058(7) 0.8546(6) 0.025(3) Uani 1 1 d .
C10 C 0.1186(9) 0.1913(7) 0.8853(6) 0.029(3) Uani 1 1 d .
H10 H 0.1263 0.2063 0.9330 0.035 Uiso 1 1 calc R
C11 C 0.0696(8) 0.2528(7) 0.8425(6) 0.023(3) Uani 1 1 d .
H11 H 0.0459 0.3101 0.8612 0.027 Uiso 1 1 calc R
C12 C 0.0564(9) 0.2293(8) 0.7736(6) 0.033(3) Uani 1 1 d .
H12 H 0.0209 0.2700 0.7466 0.040 Uiso 1 1 calc R
C13 C 0.0938(9) 0.1478(7) 0.7429(6) 0.029(3) Uani 1 1 d .
H13 H 0.0859 0.1335 0.6951 0.034 Uiso 1 1 calc R
C14 C 0.1435(9) 0.0867(8) 0.7843(6) 0.029(3) Uani 1 1 d .
H14 H 0.1692 0.0308 0.7636 0.035 Uiso 1 1 calc R
C15 C 0.3776(9) 0.0618(7) 0.8812(6) 0.024(3) Uani 1 1 d .
C16 C 0.4559(9) 0.0110(8) 0.9120(6) 0.032(3) Uani 1 1 d .
H16 H 0.4338 -0.0403 0.9417 0.038 Uiso 1 1 calc R
C17 C 0.5659(10) 0.0388(9) 0.8975(7) 0.039(3) Uani 1 1 d .
H17 H 0.6188 0.0048 0.9165 0.047 Uiso 1 1 calc R
C18 C 0.5991(10) 0.1173(8) 0.8545(7) 0.037(3) Uani 1 1 d .
H18 H 0.6737 0.1352 0.8439 0.044 Uiso 1 1 calc R
C19 C 0.5207(10) 0.1665(8) 0.8288(6) 0.035(3) Uani 1 1 d .
H19 H 0.5419 0.2205 0.8025 0.042 Uiso 1 1 calc R
C20 C 0.4120(10) 0.1403(8) 0.8397(7) 0.039(3) Uani 1 1 d .
H20 H 0.3608 0.1747 0.8195 0.047 Uiso 1 1 calc R
C21 C 0.2200(9) -0.0838(7) 0.8710(6) 0.026(3) Uani 1 1 d .
C22 C 0.1147(9) -0.1295(7) 0.8881(6) 0.023(3) Uani 1 1 d .
H22 H 0.0528 -0.0994 0.9153 0.027 Uiso 1 1 calc R
C23 C 0.1042(10) -0.2170(8) 0.8647(7) 0.033(3) Uani 1 1 d .
H23 H 0.0364 -0.2476 0.8775 0.040 Uiso 1 1 calc R
C24 C 0.1970(10) -0.2598(8) 0.8212(7) 0.038(3) Uani 1 1 d .
H24 H 0.1909 -0.3197 0.8057 0.046 Uiso 1 1 calc R
C25 C 0.2936(10) -0.2161(8) 0.8020(7) 0.039(3) Uani 1 1 d .
H25 H 0.3528 -0.2446 0.7706 0.047 Uiso 1 1 calc R
C26 C 0.3081(10) -0.1286(7) 0.8277(6) 0.034(3) Uani 1 1 d .
H26 H 0.3776 -0.1004 0.8155 0.041 Uiso 1 1 calc R
C27 C 0.1918(8) 0.0343(7) 1.0017(6) 0.019(2) Uani 1 1 d .
C28 C 0.1489(9) -0.0418(7) 1.0452(6) 0.025(3) Uani 1 1 d .
H28 H 0.1349 -0.0960 1.0227 0.030 Uiso 1 1 calc R
C29 C 0.1281(8) -0.0363(7) 1.1202(6) 0.022(3) Uani 1 1 d .
H29 H 0.1023 -0.0878 1.1485 0.027 Uiso 1 1 calc R
C30 C 0.1443(8) 0.0443(8) 1.1556(6) 0.031(3) Uani 1 1 d .
H30 H 0.1288 0.0467 1.2071 0.037 Uiso 1 1 calc R
C31 C 0.1839(9) 0.1222(7) 1.1136(6) 0.024(3) Uani 1 1 d .
H31 H 0.1918 0.1775 1.1367 0.028 Uiso 1 1 calc R
C32 C 0.2111(8) 0.1154(7) 1.0376(6) 0.026(3) Uani 1 1 d .
H32 H 0.2428 0.1654 1.0095 0.031 Uiso 1 1 calc R
C33 C 0.8337(9) 0.6006(7) 0.6457(6) 0.023(3) Uani 1 1 d .
C34 C 0.8482(9) 0.5736(7) 0.7149(6) 0.030(3) Uani 1 1 d .
H34 H 0.8241 0.5162 0.7340 0.036 Uiso 1 1 calc R
C35 C 0.8985(9) 0.6325(8) 0.7555(6) 0.033(3) Uani 1 1 d .
H35 H 0.9095 0.6148 0.8022 0.040 Uiso 1 1 calc R
C36 C 0.9333(9) 0.7191(7) 0.7268(6) 0.024(3) Uani 1 1 d .
H36 H 0.9665 0.7594 0.7547 0.029 Uiso 1 1 calc R
C37 C 0.9183(10) 0.7443(8) 0.6574(7) 0.035(3) Uani 1 1 d .
H37 H 0.9411 0.8021 0.6387 0.042 Uiso 1 1 calc R
C38 C 0.8705(9) 0.6863(7) 0.6155(6) 0.028(3) Uani 1 1 d .
H38 H 0.8625 0.7031 0.5679 0.034 Uiso 1 1 calc R
C39 C 0.7743(10) 0.4092(7) 0.6224(6) 0.025(3) Uani 1 1 d .
C40 C 0.6834(10) 0.3552(8) 0.6468(7) 0.036(3) Uani 1 1 d .
H40 H 0.6116 0.3797 0.6538 0.043 Uiso 1 1 calc R
C41 C 0.6997(11) 0.2621(8) 0.6612(7) 0.044(3) Uani 1 1 d .
H41 H 0.6384 0.2241 0.6766 0.052 Uiso 1 1 calc R
C42 C 0.8065(11) 0.2267(8) 0.6525(7) 0.038(3) Uani 1 1 d .
H42 H 0.8167 0.1651 0.6633 0.046 Uiso 1 1 calc R
C43 C 0.8969(10) 0.2808(8) 0.6285(6) 0.035(3) Uani 1 1 d .
H43 H 0.9686 0.2563 0.6223 0.042 Uiso 1 1 calc R
C44 C 0.8815(10) 0.3735(8) 0.6129(6) 0.030(3) Uani 1 1 d .
H44 H 0.9430 0.4110 0.5964 0.036 Uiso 1 1 calc R
C45 C 0.8006(9) 0.5394(7) 0.4965(6) 0.025(3) Uani 1 1 d .
C46 C 0.8463(9) 0.4635(7) 0.4541(6) 0.026(3) Uani 1 1 d .
H46 H 0.8592 0.4086 0.4772 0.031 Uiso 1 1 calc R
C47 C 0.8720(9) 0.4721(8) 0.3771(6) 0.031(3) Uani 1 1 d .
H47 H 0.9008 0.4222 0.3485 0.037 Uiso 1 1 calc R
C48 C 0.8552(9) 0.5535(8) 0.3435(6) 0.028(3) Uani 1 1 d .
H48 H 0.8735 0.5595 0.2921 0.033 Uiso 1 1 calc R
C49 C 0.8112(9) 0.6261(8) 0.3859(6) 0.033(3) Uani 1 1 d .
H49 H 0.7993 0.6810 0.3625 0.040 Uiso 1 1 calc R
C50 C 0.7841(9) 0.6208(8) 0.4614(6) 0.027(3) Uani 1 1 d .
H50 H 0.7548 0.6716 0.4889 0.032 Uiso 1 1 calc R
C51 C 0.6114(9) 0.5560(6) 0.6198(6) 0.024(3) Uani 1 1 d .
C52 C 0.5629(10) 0.5667(8) 0.6960(7) 0.038(3) Uani 1 1 d .
H52 H 0.6072 0.5606 0.7316 0.045 Uiso 1 1 calc R
C53 C 0.4532(11) 0.5856(8) 0.7171(8) 0.042(3) Uani 1 1 d .
H53 H 0.4210 0.5905 0.7672 0.050 Uiso 1 1 calc R
C54 C 0.3890(10) 0.5976(8) 0.6639(8) 0.040(3) Uani 1 1 d .
H54 H 0.3148 0.6160 0.6778 0.047 Uiso 1 1 calc R
C55 C 0.4317(11) 0.5833(9) 0.5941(7) 0.046(4) Uani 1 1 d .
H55 H 0.3855 0.5855 0.5595 0.055 Uiso 1 1 calc R
C56 C 0.5423(10) 0.5653(8) 0.5711(7) 0.041(3) Uani 1 1 d .
H56 H 0.5712 0.5592 0.5206 0.049 Uiso 1 1 calc R
C57 C 0.3531(10) 0.3926(9) 0.8469(7) 0.048(4) Uani 1 1 d .
H57A H 0.3229 0.3448 0.8822 0.058 Uiso 1 1 calc R
H57B H 0.3025 0.4447 0.8551 0.058 Uiso 1 1 calc R
C58 C 0.3940(13) 0.1466(11) 0.5810(9) 0.077(5) Uani 1 1 d .
H58A H 0.4153 0.1153 0.5340 0.093 Uiso 1 1 calc R
H58B H 0.3133 0.1537 0.5913 0.093 Uiso 1 1 calc R
C59 C 0.4014(11) 0.3247(9) 0.0779(7) 0.053(4) Uani 1 1 d .
H59A H 0.4435 0.3814 0.0704 0.063 Uiso 1 1 calc R
H59B H 0.3254 0.3379 0.0725 0.063 Uiso 1 1 calc R
C60 C 0.6592(11) 0.8875(9) 0.6474(7) 0.051(4) Uani 1 1 d .
H60A H 0.7314 0.8586 0.6456 0.061 Uiso 1 1 calc R
H60B H 0.6696 0.9376 0.6116 0.061 Uiso 1 1 calc R

loop_
_atom_site_aniso_label
_atom_site_aniso_U_11
_atom_site_aniso_U_22
_atom_site_aniso_U_33
_atom_site_aniso_U_23
_atom_site_aniso_U_13
_atom_site_aniso_U_12
U1 0.0243(4) 0.0127(3) 0.0277(4) 0.0021(3) -0.0063(3) -0.0005(3)
U2 0.0284(4) 0.0146(3) 0.0253(4) 0.0025(3) -0.0054(3) 0.0002(3)
Cl1 0.0338(17) 0.0235(16) 0.0287(17) 0.0014(13) -0.0051(14) 0.0024(13)
Cl2 0.0320(16) 0.0148(14) 0.0344(17) 0.0027(12) -0.0080(13) 0.0039(12)
Cl3 0.0382(18) 0.0237(16) 0.0244(16) 0.0031(12) -0.0011(14) 0.0009(13)
Cl4 0.0378(17) 0.0180(15) 0.0315(16) 0.0039(12) -0.0083(13) -0.0002(12)
Cl5 0.042(2) 0.054(2) 0.054(2) -0.0029(17) -0.0164(17) 0.0023(16)
Cl6 0.051(2) 0.0357(19) 0.047(2) 0.0062(15) -0.0158(17) -0.0027(15)
Cl7 0.067(3) 0.085(3) 0.068(3) 0.013(2) -0.014(2) -0.015(2)
Cl8 0.067(3) 0.042(2) 0.102(3) -0.006(2) -0.037(2) 0.0096(19)
Cl9 0.076(3) 0.104(4) 0.061(3) -0.014(2) -0.021(2) -0.010(3)
Cl10 0.058(2) 0.061(3) 0.070(3) -0.020(2) 0.006(2) -0.022(2)
Cl11 0.062(3) 0.131(4) 0.058(3) -0.027(3) 0.003(2) -0.020(3)
Cl12 0.076(3) 0.055(2) 0.073(3) -0.007(2) -0.012(2) -0.023(2)
P1 0.0218(16) 0.0133(15) 0.0265(17) 0.0018(12) -0.0039(13) -0.0006(12)
P2 0.0276(17) 0.0124(15) 0.0283(17) 0.0034(12) -0.0029(13) 0.0025(12)
N1 0.026(5) 0.013(5) 0.016(5) 0.003(4) -0.003(4) 0.006(4)
N2 0.027(5) 0.010(5) 0.027(5) 0.000(4) -0.007(4) 0.004(4)
C1 0.022(6) 0.018(6) 0.026(6) 0.003(5) -0.007(5) 0.000(5)
C2 0.031(7) 0.020(6) 0.052(8) -0.001(6) -0.015(6) 0.003(5)
C3 0.028(7) 0.042(8) 0.041(8) 0.000(6) -0.012(6) 0.002(6)
C4 0.024(6) 0.015(6) 0.053(8) -0.002(5) -0.007(6) -0.001(5)
C5 0.034(7) 0.027(7) 0.037(7) -0.013(5) -0.019(6) 0.003(5)
C6 0.023(7) 0.035(7) 0.055(9) -0.003(6) 0.006(6) -0.003(6)
C7 0.033(7) 0.020(6) 0.040(7) 0.008(5) 0.000(6) 0.007(5)
C8 0.038(8) 0.032(7) 0.041(8) -0.007(6) -0.017(6) 0.005(6)
C9 0.029(7) 0.020(6) 0.028(7) 0.008(5) -0.012(5) 0.001(5)
C10 0.036(7) 0.022(7) 0.029(7) -0.005(5) -0.005(6) -0.007(5)
C11 0.024(6) 0.011(6) 0.032(7) 0.007(5) -0.004(5) 0.000(5)
C12 0.031(7) 0.033(7) 0.034(7) 0.006(6) -0.004(6) 0.013(6)
C13 0.041(7) 0.019(6) 0.027(7) -0.002(5) -0.009(6) 0.006(5)
C14 0.034(7) 0.026(7) 0.023(7) -0.001(5) 0.006(5) 0.012(5)
C15 0.035(7) 0.013(6) 0.019(6) -0.004(5) 0.005(5) -0.003(5)
C16 0.021(7) 0.044(8) 0.025(7) 0.011(6) 0.008(5) -0.003(6)
C17 0.027(7) 0.055(9) 0.039(8) 0.002(7) -0.016(6) 0.009(6)
C18 0.021(7) 0.033(7) 0.056(9) -0.004(6) -0.005(6) -0.004(6)
C19 0.030(7) 0.031(7) 0.040(8) 0.011(6) 0.005(6) -0.009(6)
C20 0.036(8) 0.031(7) 0.049(8) 0.006(6) -0.003(6) 0.011(6)
C21 0.037(7) 0.007(5) 0.034(7) 0.000(5) -0.011(6) 0.002(5)
C22 0.016(6) 0.025(6) 0.028(7) 0.008(5) -0.006(5) -0.002(5)
C23 0.039(8) 0.019(7) 0.049(8) 0.009(6) -0.025(7) -0.017(6)
C24 0.041(8) 0.020(7) 0.056(9) 0.011(6) -0.012(7) 0.000(6)
C25 0.037(8) 0.025(7) 0.049(8) -0.004(6) 0.004(6) 0.003(6)
C26 0.037(7) 0.018(6) 0.043(8) -0.012(6) 0.004(6) -0.002(5)
C27 0.017(6) 0.022(6) 0.021(6) -0.005(5) -0.009(5) 0.000(5)
C28 0.031(7) 0.023(6) 0.021(7) -0.002(5) -0.009(5) 0.008(5)
C29 0.017(6) 0.012(6) 0.038(7) 0.013(5) -0.005(5) -0.006(4)
C30 0.010(6) 0.052(8) 0.028(7) 0.002(6) 0.002(5) 0.002(5)
C31 0.033(7) 0.019(6) 0.020(6) -0.007(5) -0.009(5) 0.007(5)
C32 0.017(6) 0.024(6) 0.033(7) 0.003(5) 0.003(5) -0.001(5)
C33 0.020(6) 0.022(6) 0.023(6) 0.003(5) 0.004(5) 0.002(5)
C34 0.038(7) 0.013(6) 0.038(7) 0.000(5) -0.007(6) -0.007(5)
C35 0.036(7) 0.039(8) 0.023(7) 0.004(6) -0.004(6) 0.009(6)
C36 0.027(7) 0.022(6) 0.028(7) -0.007(5) -0.013(5) 0.002(5)
C37 0.043(8) 0.022(7) 0.038(8) 0.001(6) -0.004(6) 0.000(6)
C38 0.042(8) 0.015(6) 0.030(7) 0.005(5) -0.010(6) 0.004(5)
C39 0.039(7) 0.005(5) 0.033(7) 0.009(5) -0.010(6) 0.000(5)
C40 0.034(8) 0.025(7) 0.044(8) 0.006(6) 0.003(6) 0.011(6)
C41 0.044(8) 0.033(8) 0.053(9) 0.012(6) -0.007(7) -0.014(6)
C42 0.048(9) 0.017(6) 0.052(9) 0.003(6) -0.016(7) -0.001(6)
C43 0.036(8) 0.036(8) 0.037(8) -0.002(6) -0.017(6) 0.013(6)
C44 0.038(8) 0.022(7) 0.035(7) 0.002(5) -0.020(6) -0.002(5)
C45 0.019(6) 0.019(6) 0.037(7) 0.002(5) -0.006(5) -0.007(5)
C46 0.031(7) 0.016(6) 0.030(7) -0.003(5) -0.004(5) -0.005(5)
C47 0.020(6) 0.040(8) 0.031(7) -0.006(6) 0.002(5) -0.008(5)
C48 0.018(6) 0.031(7) 0.033(7) 0.010(6) -0.002(5) -0.004(5)
C49 0.035(7) 0.026(7) 0.037(8) 0.007(6) -0.003(6) 0.006(6)
C50 0.023(6) 0.029(7) 0.030(7) 0.008(5) -0.008(5) -0.002(5)
C51 0.033(7) 0.004(5) 0.037(7) -0.001(5) -0.011(6) -0.004(5)
C52 0.036(8) 0.027(7) 0.046(8) 0.007(6) 0.000(6) -0.003(6)
C53 0.038(8) 0.027(7) 0.052(9) 0.001(6) 0.011(7) 0.004(6)
C54 0.030(7) 0.027(7) 0.065(10) -0.014(7) -0.017(7) 0.000(6)
C55 0.032(8) 0.066(10) 0.043(9) -0.020(7) -0.019(7) -0.001(7)
C56 0.034(8) 0.040(8) 0.054(9) -0.015(7) -0.020(7) 0.000(6)
C57 0.041(8) 0.046(9) 0.055(9) -0.014(7) -0.005(7) 0.013(7)
C58 0.058(11) 0.092(13) 0.092(13) 0.001(10) -0.037(10) -0.005(9)
C59 0.035(8) 0.053(9) 0.069(10) -0.016(8) -0.005(7) -0.010(7)
C60 0.039(8) 0.058(10) 0.047(9) -0.008(7) 0.012(7) -0.019(7)

loop_
_atom_type_symbol
_atom_type_description
_atom_type_scat_dispersion_real
_atom_type_scat_dispersion_imag
_atom_type_scat_source
C C 0.0033 0.0016 'International Tables Vol C Tables 4.2.6.8 and 6.1.1.4'
H H 0.0000 0.0000 'International Tables Vol C Tables 4.2.6.8 and 6.1.1.4'
N N 0.0061 0.0033 'International Tables Vol C Tables 4.2.6.8 and 6.1.1.4'
O O 0.0106 0.0060 'International Tables Vol C Tables 4.2.6.8 and 6.1.1.4'
P P 0.1023 0.0942 'International Tables Vol C Tables 4.2.6.8 and 6.1.1.4'
Cl Cl 0.1484 0.1585 'International Tables Vol C Tables 4.2.6.8 and 6.1.1.4'
U U -9.6767 9.6646 'International Tables Vol C Tables 4.2.6.8 and 6.1.1.4'

loop_
_geom_angle_atom_site_label_1
_geom_angle_atom_site_label_2
_geom_angle_atom_site_label_3
_geom_angle
_geom_angle_site_symmetry_1
_geom_angle_site_symmetry_3
N1 U1 N1 179.999(1) . 2_565
N1 U1 Cl1 91.1(3) . 2_565
N1 U1 Cl1 88.9(3) 2_565 2_565
N1 U1 Cl1 88.9(3) . .
N1 U1 Cl1 91.1(3) 2_565 .
Cl1 U1 Cl1 180.0 2_565 .
N1 U1 Cl2 93.0(2) . 2_565
N1 U1 Cl2 87.0(2) 2_565 2_565
Cl1 U1 Cl2 88.96(8) 2_565 2_565
Cl1 U1 Cl2 91.04(8) . 2_565
N1 U1 Cl2 87.0(2) . .
N1 U1 Cl2 93.0(2) 2_565 .
Cl1 U1 Cl2 91.04(8) 2_565 .
Cl1 U1 Cl2 88.96(8) . .
Cl2 U1 Cl2 180.0 2_565 .
N2 U2 N2 180.0(3) 2_756 .
N2 U2 Cl3 88.1(3) 2_756 2_756
N2 U2 Cl3 91.9(3) . 2_756
N2 U2 Cl3 91.9(3) 2_756 .
N2 U2 Cl3 88.1(3) . .
Cl3 U2 Cl3 180.0 2_756 .
N2 U2 Cl4 93.1(3) 2_756 .
N2 U2 Cl4 86.9(3) . .
Cl3 U2 Cl4 90.50(8) 2_756 .
Cl3 U2 Cl4 89.50(8) . .
N2 U2 Cl4 86.9(3) 2_756 2_756
N2 U2 Cl4 93.1(3) . 2_756
Cl3 U2 Cl4 89.50(8) 2_756 2_756
Cl3 U2 Cl4 90.50(8) . 2_756
Cl4 U2 Cl4 180.0 . 2_756
C21 P1 C15 109.6(5) . .
C21 P1 C9 108.5(5) . .
C15 P1 C9 108.8(5) . .
C21 P1 C27 110.4(5) . .
C15 P1 C27 106.5(5) . .
C9 P1 C27 113.0(5) . .
C51 P2 C45 108.4(5) . .
C51 P2 C39 108.8(5) . .
C45 P2 C39 109.4(5) . .
C51 P2 C33 108.9(5) . .
C45 P2 C33 112.1(5) . .
C39 P2 C33 109.1(5) . .
C1 N1 U1 163.9(7) . .
C5 N2 U2 162.7(7) . .
N1 C1 C4 109.6(8) . .
N1 C1 C3 107.6(8) . .
C4 C1 C3 112.0(9) . .
N1 C1 C2 108.4(8) . .
C4 C1 C2 108.5(9) . .
C3 C1 C2 110.7(9) . .
N2 C5 C8 107.8(9) . .
N2 C5 C7 109.4(9) . .
C8 C5 C7 110.9(10) . .
N2 C5 C6 107.2(9) . .
C8 C5 C6 111.3(10) . .
C7 C5 C6 110.2(9) . .
C14 C9 C10 118.7(10) . .
C14 C9 P1 120.2(8) . .
C10 C9 P1 120.7(9) . .
C11 C10 C9 118.7(10) . .
C12 C11 C10 120.1(10) . .
C11 C12 C13 121.9(11) . .
C12 C13 C14 118.6(11) . .
C9 C14 C13 122.0(10) . .
C20 C15 C16 119.4(10) . .
C20 C15 P1 121.2(9) . .
C16 C15 P1 119.2(8) . .
C17 C16 C15 118.7(11) . .
C16 C17 C18 120.9(11) . .
C19 C18 C17 118.5(11) . .
C18 C19 C20 122.6(11) . .
C19 C20 C15 119.7(11) . .
C26 C21 C22 118.2(10) . .
C26 C21 P1 121.2(9) . .
C22 C21 P1 120.6(8) . .
C23 C22 C21 120.5(10) . .
C22 C23 C24 119.0(11) . .
C25 C24 C23 120.8(12) . .
C24 C25 C26 121.4(12) . .
C21 C26 C25 120.0(11) . .
C28 C27 C32 118.5(10) . .
C28 C27 P1 122.7(8) . .
C32 C27 P1 118.6(8) . .
C29 C28 C27 120.0(10) . .
C28 C29 C30 121.5(10) . .
C29 C30 C31 119.8(10) . .
C32 C31 C30 118.8(10) . .
C31 C32 C27 121.2(10) . .
C34 C33 C38 121.5(10) . .
C34 C33 P2 118.8(8) . .
C38 C33 P2 119.5(8) . .
C35 C34 C33 119.0(10) . .
C34 C35 C36 120.3(11) . .
C37 C36 C35 119.6(10) . .
C38 C37 C36 121.2(11) . .
C37 C38 C33 118.5(11) . .
C40 C39 C44 120.9(10) . .
C40 C39 P2 120.2(9) . .
C44 C39 P2 118.8(8) . .
C39 C40 C41 119.0(11) . .
C42 C41 C40 120.2(11) . .
C43 C42 C41 120.6(11) . .
C42 C43 C44 119.6(11) . .
C39 C44 C43 119.6(11) . .
C50 C45 C46 119.7(11) . .
C50 C45 P2 120.6(9) . .
C46 C45 P2 119.6(8) . .
C47 C46 C45 119.0(10) . .
C48 C47 C46 120.3(11) . .
C49 C48 C47 119.5(11) . .
C48 C49 C50 122.3(11) . .
C49 C50 C45 119.2(11) . .
C56 C51 C52 116.8(11) . .
C56 C51 P2 124.9(9) . .
C52 C51 P2 118.2(9) . .
C53 C52 C51 120.4(12) . .
C52 C53 C54 119.4(13) . .
C55 C54 C53 120.4(12) . .
C54 C55 C56 121.2(12) . .
C51 C56 C55 121.5(13) . .
Cl6 C57 Cl5 111.4(7) . .
Cl8 C58 Cl7 111.5(8) . .
Cl9 C59 Cl10 110.5(8) . .
Cl11 C60 Cl12 114.4(7) . .

loop_
_geom_bond_atom_site_label_1
_geom_bond_atom_site_label_2
_geom_bond_distance
_geom_bond_site_symmetry_2
U1 N1 1.816(8) .
U1 N1 1.816(8) 2_565
U1 Cl1 2.718(3) 2_565
U1 Cl1 2.718(3) .
U1 Cl2 2.738(3) 2_565
U1 Cl2 2.738(3) .
U2 N2 1.846(8) 2_756
U2 N2 1.846(8) .
U2 Cl3 2.701(3) 2_756
U2 Cl3 2.701(3) .
U2 Cl4 2.738(3) .
U2 Cl4 2.738(3) 2_756
Cl5 C57 1.771(13) .
Cl6 C57 1.753(12) .
Cl7 C58 1.799(15) .
Cl8 C58 1.752(16) .
Cl9 C59 1.746(14) .
Cl10 C59 1.763(13) .
Cl11 C60 1.707(12) .
Cl12 C60 1.742(12) .
P1 C21 1.777(10) .
P1 C15 1.779(11) .
P1 C9 1.794(10) .
P1 C27 1.798(11) .
P2 C51 1.784(11) .
P2 C45 1.804(11) .
P2 C39 1.806(10) .
P2 C33 1.808(11) .
N1 C1 1.494(13) .
N2 C5 1.482(13) .
C1 C4 1.510(13) .
C1 C3 1.513(14) .
C1 C2 1.524(14) .
C5 C8 1.514(15) .
C5 C7 1.528(14) .
C5 C6 1.540(15) .
C9 C14 1.365(14) .
C9 C10 1.410(14) .
C10 C11 1.395(14) .
C11 C12 1.355(15) .
C12 C13 1.358(14) .
C13 C14 1.379(14) .
C15 C20 1.388(15) .
C15 C16 1.407(15) .
C16 C17 1.379(15) .
C17 C18 1.400(16) .
C18 C19 1.348(15) .
C19 C20 1.358(16) .
C21 C26 1.372(14) .
C21 C22 1.428(14) .
C22 C23 1.367(14) .
C23 C24 1.399(16) .
C24 C25 1.327(16) .
C25 C26 1.391(14) .
C27 C28 1.403(14) .
C27 C32 1.405(14) .
C28 C29 1.354(14) .
C29 C30 1.383(15) .
C30 C31 1.400(15) .
C31 C32 1.375(14) .
C33 C34 1.371(14) .
C33 C38 1.402(14) .
C34 C35 1.368(15) .
C35 C36 1.399(15) .
C36 C37 1.370(14) .
C37 C38 1.359(15) .
C39 C40 1.363(15) .
C39 C44 1.385(15) .
C40 C41 1.401(15) .
C41 C42 1.379(16) .
C42 C43 1.358(16) .
C43 C44 1.399(15) .
C45 C50 1.378(14) .
C45 C46 1.409(14) .
C46 C47 1.392(15) .
C47 C48 1.366(15) .
C48 C49 1.365(15) .
C49 C50 1.363(15) .
C51 C56 1.351(15) .
C51 C52 1.419(15) .
C52 C53 1.346(16) .
C53 C54 1.379(16) .
C54 C55 1.304(16) .
C55 C56 1.358(16) .
